data_4075229
loop_
_publ_author_name
'Gaderbauer, Walter'
'Zirngast, Michaela'
'Baumgartner, Judith'
'Marschner, Christoph'
'Tilley, T. Don'

_publ_section_title
;
 Synthesis of Polysilanylmagnesium Compounds
;
_journal_issue 10
_journal_name_full Organometallics
_journal_page_first 2599
_journal_page_last 2606
_journal_paper_doi 10.1021/om060147k
_journal_volume 25
_journal_year 2006
_chemical_formula_sum 'C22 H58 Mg O2 Si6'
_chemical_formula_weight 547.53
_chemical_name_systematic ?
_space_group_IT_number 56
_symmetry_cell_setting orthorhombic
_symmetry_space_group_name_Hall '-P 2ab 2ac'
_symmetry_space_group_name_H-M 'P c c n'
_atom_sites_solution_hydrogens geom
_atom_sites_solution_primary direct
_atom_sites_solution_secondary difmap
_audit_creation_method SHELXL-97
_cell_angle_alpha 90.00
_cell_angle_beta 90.00
_cell_angle_gamma 90.00
_cell_formula_units_Z 4
_cell_length_a 10.020(2)
_cell_length_b 17.796(4)
_cell_length_c 19.966(4)
_cell_measurement_temperature 100(2)
_cell_volume 3560.3(13)
_computing_cell_refinement 'Bruker XSCANS'
_computing_data_collection 'Bruker XSCANS'
_computing_data_reduction 'Bruker SHELXTL'
_computing_molecular_graphics 'Bruker SHELXTL'
_computing_publication_material 'Bruker SHELXTL'
_computing_structure_refinement 'SHELXL-97 (Sheldrick, 1997)'
_computing_structure_solution 'SHELXS-97 (Sheldrick, 1990)'
_diffrn_ambient_temperature 100(2)
_diffrn_measured_fraction_theta_full 1.000
_diffrn_measured_fraction_theta_max 1.000
_diffrn_measurement_device_type 'Bruker P4'
_diffrn_measurement_method '\w scans'
_diffrn_radiation_monochromator graphite
_diffrn_radiation_source 'fine-focus sealed tube'
_diffrn_radiation_type MoK\a
_diffrn_radiation_wavelength 0.71073
_diffrn_reflns_av_R_equivalents 0.0788
_diffrn_reflns_av_sigmaI/netI 0.0670
_diffrn_reflns_limit_h_max 12
_diffrn_reflns_limit_h_min -12
_diffrn_reflns_limit_k_max 22
_diffrn_reflns_limit_k_min -22
_diffrn_reflns_limit_l_max 24
_diffrn_reflns_limit_l_min -24
_diffrn_reflns_number 26728
_diffrn_reflns_theta_full 26.40
_diffrn_reflns_theta_max 26.40
_diffrn_reflns_theta_min 2.04
_exptl_absorpt_coefficient_mu 0.267
_exptl_absorpt_correction_T_max 0.9610
_exptl_absorpt_correction_T_min 0.8669
_exptl_absorpt_correction_type SADABS
_exptl_absorpt_process_details XPREP
_exptl_crystal_colour colorless
_exptl_crystal_density_diffrn 1.022
_exptl_crystal_density_method 'not measured'
_exptl_crystal_description plates
_exptl_crystal_F_000 1208
_exptl_crystal_size_max 0.55
_exptl_crystal_size_mid 0.34
_exptl_crystal_size_min 0.15
_refine_diff_density_max 0.524
_refine_diff_density_min -0.383
_refine_diff_density_rms 0.063
_refine_ls_extinction_method none
_refine_ls_goodness_of_fit_ref 1.073
_refine_ls_hydrogen_treatment constr
_refine_ls_matrix_type full
_refine_ls_number_parameters 148
_refine_ls_number_reflns 3663
_refine_ls_number_restraints 0
_refine_ls_restrained_S_all 1.073
_refine_ls_R_factor_all 0.0848
_refine_ls_R_factor_gt 0.0552
_refine_ls_shift/su_max 0.001
_refine_ls_shift/su_mean 0.000
_refine_ls_structure_factor_coef Fsqd
_refine_ls_weighting_details 'calc w=1/[\s^2^(Fo^2^)+(0.0718P)^2^+0.8319P] where P=(Fo^2^+2Fc^2^)/3'
_refine_ls_weighting_scheme calc
_refine_ls_wR_factor_gt 0.1363
_refine_ls_wR_factor_ref 0.1461
_reflns_number_gt 2599
_reflns_number_total 3663
_reflns_threshold_expression >2sigma(I)
_cod_data_source_file om060147ksi20060307_052954.cif
_cod_data_source_block 6
_cod_depositor_comments
;
The following automatic conversions were performed:

'_refine_ls_hydrogen_treatment' value 'constrained' was replaced with
the value 'constr' as specified in the replacement file
'src/cod-tools/trunk/data/replacement-values/replacement_values.lst'.

Automatic conversion script
Id: cif_fix_values 5376 2017-05-30 11:51:03Z andrius 
;
_cod_original_sg_symbol_H-M Pccn
_cod_database_code 4075229

loop_
_symmetry_equiv_pos_as_xyz
'x, y, z'
'-x+1/2, -y+1/2, z'
'x+1/2, -y, -z+1/2'
'-x, y+1/2, -z+1/2'
'-x, -y, -z'
'x-1/2, y-1/2, -z'
'-x-1/2, y, z-1/2'
'x, -y-1/2, z-1/2'

loop_
_atom_site_label
_atom_site_type_symbol
_atom_site_fract_x
_atom_site_fract_y
_atom_site_fract_z
_atom_site_U_iso_or_equiv
_atom_site_adp_type
_atom_site_occupancy
_atom_site_symmetry_multiplicity
_atom_site_calc_flag
_atom_site_refinement_flags
Mg1 Mg 0.7500 0.2500 0.22151(6) 0.0281(3) Uani 1 2 d S
O1 O 0.8908(2) 0.22987(13) 0.29400(9) 0.0469(6) Uani 1 1 d .
Si1 Si 0.82812(8) 0.07425(5) 0.08695(4) 0.0324(2) Uani 1 1 d .
Si2 Si 0.68409(7) 0.11873(4) 0.16983(4) 0.0295(2) Uani 1 1 d .
Si3 Si 0.46777(8) 0.11700(4) 0.12634(4) 0.0323(2) Uani 1 1 d .
C1 C 0.8078(3) 0.12438(17) 0.00521(15) 0.0402(7) Uani 1 1 d .
H1A H 0.8168 0.1786 0.0123 0.060 Uiso 1 1 calc R
H1B H 0.7194 0.1134 -0.0134 0.060 Uiso 1 1 calc R
H1C H 0.8767 0.1073 -0.0262 0.060 Uiso 1 1 calc R
C2 C 1.0061(3) 0.0885(2) 0.11390(16) 0.0516(9) Uani 1 1 d .
H2A H 1.0661 0.0664 0.0805 0.077 Uiso 1 1 calc R
H2B H 1.0206 0.0640 0.1573 0.077 Uiso 1 1 calc R
H2C H 1.0245 0.1424 0.1179 0.077 Uiso 1 1 calc R
C3 C 0.8088(3) -0.02954(17) 0.07136(17) 0.0500(9) Uani 1 1 d .
H3A H 0.8746 -0.0459 0.0381 0.075 Uiso 1 1 calc R
H3B H 0.7187 -0.0397 0.0545 0.075 Uiso 1 1 calc R
H3C H 0.8229 -0.0570 0.1133 0.075 Uiso 1 1 calc R
C4 C 0.4442(3) 0.18113(19) 0.05277(18) 0.0580(10) Uani 1 1 d .
H4A H 0.4959 0.1623 0.0147 0.087 Uiso 1 1 calc R
H4B H 0.4749 0.2317 0.0645 0.087 Uiso 1 1 calc R
H4C H 0.3494 0.1829 0.0408 0.087 Uiso 1 1 calc R
C5 C 0.3468(3) 0.1476(2) 0.19313(18) 0.0533(9) Uani 1 1 d .
H5A H 0.3629 0.2005 0.2043 0.080 Uiso 1 1 calc R
H5B H 0.3592 0.1166 0.2332 0.080 Uiso 1 1 calc R
H5C H 0.2553 0.1418 0.1766 0.080 Uiso 1 1 calc R
C6 C 0.4134(3) 0.02040(16) 0.10005(16) 0.0398(7) Uani 1 1 d .
H6A H 0.3187 0.0214 0.0879 0.060 Uiso 1 1 calc R
H6B H 0.4269 -0.0148 0.1372 0.060 Uiso 1 1 calc R
H6C H 0.4662 0.0042 0.0614 0.060 Uiso 1 1 calc R
C7 C 0.6797(3) 0.03720(17) 0.23334(16) 0.0476(8) Uani 1 1 d .
H7A H 0.6509 -0.0089 0.2107 0.071 Uiso 1 1 calc R
H7B H 0.6170 0.0493 0.2694 0.071 Uiso 1 1 calc R
H7C H 0.7690 0.0298 0.2522 0.071 Uiso 1 1 calc R
C8 C 0.9817(4) 0.16960(18) 0.2969(2) 0.0640(11) Uani 1 1 d .
H8A H 1.0319 0.1659 0.2544 0.077 Uiso 1 1 calc R
H8B H 0.9333 0.1218 0.3042 0.077 Uiso 1 1 calc R
C9 C 1.0736(4) 0.1837(2) 0.35274(19) 0.0635(11) Uani 1 1 d .
H22A H 1.1673 0.1796 0.3375 0.076 Uiso 1 1 calc R
H22B H 1.0586 0.1470 0.3892 0.076 Uiso 1 1 calc R
C10 C 1.0447(4) 0.26136(19) 0.37636(18) 0.0569(10) Uani 1 1 d .
H10A H 1.0344 0.2621 0.4257 0.068 Uiso 1 1 calc R
H10B H 1.1185 0.2956 0.3640 0.068 Uiso 1 1 calc R
C11 C 0.9247(5) 0.2842(3) 0.3450(2) 0.111(2) Uani 1 1 d .
H11A H 0.9363 0.3344 0.3245 0.134 Uiso 1 1 calc R
H11B H 0.8521 0.2873 0.3785 0.134 Uiso 1 1 calc R

loop_
_atom_site_aniso_label
_atom_site_aniso_U_11
_atom_site_aniso_U_22
_atom_site_aniso_U_33
_atom_site_aniso_U_23
_atom_site_aniso_U_13
_atom_site_aniso_U_12
Mg1 0.0258(7) 0.0378(7) 0.0209(6) 0.000 0.000 0.0046(6)
O1 0.0426(12) 0.0682(16) 0.0300(11) -0.0136(10) -0.0128(9) 0.0246(11)
Si1 0.0273(4) 0.0351(5) 0.0350(5) 0.0073(3) 0.0011(3) -0.0003(3)
Si2 0.0262(4) 0.0309(4) 0.0314(4) 0.0084(3) -0.0011(3) -0.0026(3)
Si3 0.0258(4) 0.0298(4) 0.0413(5) -0.0014(3) -0.0019(3) -0.0017(3)
C1 0.0425(19) 0.0414(17) 0.0367(16) 0.0078(14) -0.0007(14) -0.0034(14)
C2 0.0276(17) 0.081(3) 0.0459(19) 0.0066(18) 0.0000(14) 0.0062(16)
C3 0.057(2) 0.0350(17) 0.058(2) 0.0041(16) 0.0157(17) 0.0084(15)
C4 0.050(2) 0.053(2) 0.071(2) 0.0180(19) -0.0251(18) -0.0062(17)
C5 0.0321(17) 0.053(2) 0.074(2) -0.0323(19) 0.0020(17) -0.0015(15)
C6 0.0373(17) 0.0361(17) 0.0460(18) -0.0112(14) 0.0013(14) -0.0023(13)
C7 0.063(2) 0.0372(18) 0.0432(19) 0.0160(15) 0.0000(16) -0.0059(16)
C8 0.074(3) 0.0289(18) 0.090(3) 0.0010(18) -0.045(2) 0.0052(17)
C9 0.066(2) 0.056(2) 0.069(2) -0.0129(19) -0.035(2) 0.017(2)
C10 0.060(2) 0.043(2) 0.067(2) 0.0001(17) -0.0287(19) 0.0008(17)
C11 0.107(4) 0.157(5) 0.070(3) -0.085(3) -0.061(3) 0.088(4)

loop_
_atom_type_symbol
_atom_type_description
_atom_type_scat_dispersion_real
_atom_type_scat_dispersion_imag
_atom_type_scat_source
C C 0.0033 0.0016 'International Tables Vol C Tables 4.2.6.8 and 6.1.1.4'
H H 0.0000 0.0000 'International Tables Vol C Tables 4.2.6.8 and 6.1.1.4'
Mg Mg 0.0486 0.0363 'International Tables Vol C Tables 4.2.6.8 and 6.1.1.4'
O O 0.0106 0.0060 'International Tables Vol C Tables 4.2.6.8 and 6.1.1.4'
Si Si 0.0817 0.0704 'International Tables Vol C Tables 4.2.6.8 and 6.1.1.4'

loop_
_geom_angle_atom_site_label_1
_geom_angle_atom_site_label_2
_geom_angle_atom_site_label_3
_geom_angle
_geom_angle_site_symmetry_1
_geom_angle_site_symmetry_3
O1 Mg1 O1 90.34(12) . 2_655
O1 Mg1 Si2 107.06(6) . .
O1 Mg1 Si2 104.96(7) 2_655 .
O1 Mg1 Si2 104.96(7) . 2_655
O1 Mg1 Si2 107.06(6) 2_655 2_655
Si2 Mg1 Si2 133.94(6) . 2_655
C8 O1 C11 109.2(2) . .
C8 O1 Mg1 127.34(19) . .
C11 O1 Mg1 122.8(2) . .
C1 Si1 C2 106.77(14) . .
C1 Si1 C3 108.20(15) . .
C2 Si1 C3 106.08(17) . .
C1 Si1 Si2 112.92(10) . .
C2 Si1 Si2 109.76(11) . .
C3 Si1 Si2 112.72(11) . .
C7 Si2 Si1 103.02(11) . .
C7 Si2 Si3 102.33(10) . .
Si1 Si2 Si3 107.81(4) . .
C7 Si2 Mg1 114.52(11) . .
Si1 Si2 Mg1 115.02(4) . .
Si3 Si2 Mg1 112.92(4) . .
C4 Si3 C6 107.55(15) . .
C4 Si3 C5 107.30(18) . .
C6 Si3 C5 106.04(15) . .
C4 Si3 Si2 113.60(11) . .
C6 Si3 Si2 112.66(10) . .
C5 Si3 Si2 109.30(11) . .
O1 C8 C9 107.8(3) . .
C8 C9 C10 106.2(3) . .
C11 C10 C9 106.9(3) . .
C10 C11 O1 108.6(3) . .

loop_
_geom_bond_atom_site_label_1
_geom_bond_atom_site_label_2
_geom_bond_distance
_geom_bond_site_symmetry_2
Mg1 O1 2.053(2) .
Mg1 O1 2.053(2) 2_655
Mg1 Si2 2.6378(10) .
Mg1 Si2 2.6379(10) 2_655
O1 C8 1.408(4) .
O1 C11 1.444(4) .
Si1 C1 1.871(3) .
Si1 C2 1.880(3) .
Si1 C3 1.883(3) .
Si1 Si2 2.3340(11) .
Si2 C7 1.927(3) .
Si2 Si3 2.3352(11) .
Si3 C4 1.875(3) .
Si3 C6 1.878(3) .
Si3 C5 1.883(3) .
C8 C9 1.467(4) .
C9 C10 1.488(5) .
C10 C11 1.416(5) .

loop_
_geom_torsion_atom_site_label_1
_geom_torsion_atom_site_label_2
_geom_torsion_atom_site_label_3
_geom_torsion_atom_site_label_4
_geom_torsion
_geom_torsion_site_symmetry_1
O1 Mg1 O1 C8 133.2(3) 2_655
Si2 Mg1 O1 C8 27.4(3) .
Si2 Mg1 O1 C8 -119.0(3) 2_655
O1 Mg1 O1 C11 -57.2(3) 2_655
Si2 Mg1 O1 C11 -163.0(3) .
Si2 Mg1 O1 C11 50.6(3) 2_655
C1 Si1 Si2 C7 159.88(14) .
C2 Si1 Si2 C7 -81.12(16) .
C3 Si1 Si2 C7 36.88(16) .
C1 Si1 Si2 Si3 52.15(11) .
C2 Si1 Si2 Si3 171.15(13) .
C3 Si1 Si2 Si3 -70.85(13) .
C1 Si1 Si2 Mg1 -74.82(11) .
C2 Si1 Si2 Mg1 44.18(13) .
C3 Si1 Si2 Mg1 162.18(12) .
O1 Mg1 Si2 C7 36.27(13) .
O1 Mg1 Si2 C7 -58.80(13) 2_655
Si2 Mg1 Si2 C7 168.41(11) 2_655
O1 Mg1 Si2 Si1 -82.81(8) .
O1 Mg1 Si2 Si1 -177.88(7) 2_655
Si2 Mg1 Si2 Si1 49.33(3) 2_655
O1 Mg1 Si2 Si3 152.87(7) .
O1 Mg1 Si2 Si3 57.79(8) 2_655
Si2 Mg1 Si2 Si3 -75.00(3) 2_655
C7 Si2 Si3 C4 -171.40(17) .
Si1 Si2 Si3 C4 -63.20(14) .
Mg1 Si2 Si3 C4 64.99(14) .
C7 Si2 Si3 C6 -48.79(15) .
Si1 Si2 Si3 C6 59.42(12) .
Mg1 Si2 Si3 C6 -172.40(11) .
C7 Si2 Si3 C5 68.82(16) .
Si1 Si2 Si3 C5 177.02(13) .
Mg1 Si2 Si3 C5 -54.80(13) .
C11 O1 C8 C9 2.1(5) .
Mg1 O1 C8 C9 172.9(2) .
O1 C8 C9 C10 -8.2(5) .
C8 C9 C10 C11 11.3(5) .
C9 C10 C11 O1 -10.2(6) .
C8 O1 C11 C10 5.2(6) .
Mg1 O1 C11 C10 -166.0(3) .
